data_4000718
loop_
_publ_author_name
'Zaikina, Julia V.'
'Schellenberg, Inga'
'Benbow, Evan M.'
'P\"ottgen, Rainer'
'Latturner, Susan E.'

_publ_section_title
;
 Influence of the La/M Network on Magnetic Properties of Mn4Tetrahedra in
 Intermetallic Compounds La21&#x2212;\dMn8M7C12(M = Ge, Sn, Sb, Te, Bi)
;
_journal_issue 7
_journal_name_full 'Chemistry of Materials'
_journal_page_first 1768
_journal_paper_doi 10.1021/cm1028595
_journal_volume 23
_journal_year 2011
_chemical_formula_moiety 'La21 Mn8 Sn7 C12'
_chemical_formula_sum 'C12 La21 Mn8 Sn7'
_chemical_formula_weight 4331.58
_chemical_name_common 'lanthanum-tin-manganese carbide'
_space_group_IT_number 225
_symmetry_cell_setting cubic
_symmetry_space_group_name_Hall '-F 4 2 3'
_symmetry_space_group_name_H-M 'F m -3 m'
_atom_sites_solution_hydrogens none
_atom_sites_solution_primary direct
_atom_sites_solution_secondary difmap
_audit_creation_date 2010-02-22
_audit_creation_method SHELXL-97
_cell_angle_alpha 90.00
_cell_angle_beta 90.00
_cell_angle_gamma 90.00
_cell_formula_units_Z 4
_cell_length_a 16.7435(2)
_cell_length_b 16.7435(2)
_cell_length_c 16.7435(2)
_cell_measurement_reflns_used 1365
_cell_measurement_temperature 295(2)
_cell_measurement_theta_max 54.856
_cell_measurement_theta_min 11.973
_cell_volume 4693.95(10)
_computing_cell_refinement 'Saint (Bruker, 2008)'
_computing_data_collection 'APEX2 (Bruker, 2008)'
_computing_data_reduction 'Saint (Bruker, 2008)'
_computing_publication_material 'SHELXL-97 (Sheldrick, 1997)'
_computing_structure_refinement 'SHELXL-97 (Sheldrick, 1997)'
_computing_structure_solution 'SHELXS-97 (Sheldrick, 1990)'
_diffrn_ambient_temperature 295(2)
_diffrn_measured_fraction_theta_full 0.980
_diffrn_measured_fraction_theta_max 0.980
_diffrn_measurement_device_type 'Bruker APEX-II CCD area-detector'
_diffrn_measurement_method '\f and  \w scans'
_diffrn_radiation_monochromator graphite
_diffrn_radiation_source 'fine-focus sealed tube'
_diffrn_radiation_type MoK\a
_diffrn_radiation_wavelength 0.71073
_diffrn_reflns_av_R_equivalents 0.0599
_diffrn_reflns_av_sigmaI/netI 0.0195
_diffrn_reflns_limit_h_max 21
_diffrn_reflns_limit_h_min -21
_diffrn_reflns_limit_k_max 17
_diffrn_reflns_limit_k_min -23
_diffrn_reflns_limit_l_max 22
_diffrn_reflns_limit_l_min -23
_diffrn_reflns_number 8892
_diffrn_reflns_theta_full 29.91
_diffrn_reflns_theta_max 29.91
_diffrn_reflns_theta_min 4.22
_exptl_absorpt_coefficient_mu 24.326
_exptl_absorpt_correction_T_max 0.7930
_exptl_absorpt_correction_T_min 0.2464
_exptl_absorpt_correction_type numerical
_exptl_absorpt_process_details 'SADABS (Bruker, 2008)'
_exptl_crystal_colour bronze
_exptl_crystal_density_diffrn 6.129
_exptl_crystal_density_method 'not measured'
_exptl_crystal_description cuboid
_exptl_crystal_F_000 7276
_exptl_crystal_size_max 0.08
_exptl_crystal_size_mid 0.07
_exptl_crystal_size_min 0.01
_refine_diff_density_max 2.644
_refine_diff_density_min -1.028
_refine_diff_density_rms 0.214
_refine_ls_extinction_method none
_refine_ls_goodness_of_fit_ref 1.085
_refine_ls_hydrogen_treatment none
_refine_ls_matrix_type full
_refine_ls_number_parameters 21
_refine_ls_number_reflns 391
_refine_ls_number_restraints 0
_refine_ls_restrained_S_all 1.085
_refine_ls_R_factor_all 0.0216
_refine_ls_R_factor_gt 0.0180
_refine_ls_shift/su_max 0.000
_refine_ls_shift/su_mean 0.000
_refine_ls_structure_factor_coef Fsqd
_refine_ls_weighting_details 'calc w=1/[\s^2^(Fo^2^)+(0.0061P)^2^+169.5289P] where P=(Fo^2^+2Fc^2^)/3'
_refine_ls_weighting_scheme calc
_refine_ls_wR_factor_gt 0.0369
_refine_ls_wR_factor_ref 0.0379
_reflns_number_gt 353
_reflns_number_total 391
_reflns_threshold_expression >2sigma(I)
_cod_data_source_file cm1028595_si_002.cif
_cod_data_source_block LA21Mn8Sn7C12_CSD_422157
_cod_database_code 4000718

loop_
_symmetry_equiv_pos_as_xyz
'x, y, z'
'-y, x, z'
'-x, -y, z'
'y, -x, z'
'x, -z, y'
'x, -y, -z'
'x, z, -y'
'z, y, -x'
'-x, y, -z'
'-z, y, x'
'z, x, y'
'y, z, x'
'-y, -z, x'
'z, -x, -y'
'-y, z, -x'
'-z, -x, y'
'-z, x, -y'
'y, -z, -x'
'y, x, -z'
'-y, -x, -z'
'-x, z, y'
'-x, -z, -y'
'z, -y, x'
'-z, -y, -x'
'x, y+1/2, z+1/2'
'-y, x+1/2, z+1/2'
'-x, -y+1/2, z+1/2'
'y, -x+1/2, z+1/2'
'x, -z+1/2, y+1/2'
'x, -y+1/2, -z+1/2'
'x, z+1/2, -y+1/2'
'z, y+1/2, -x+1/2'
'-x, y+1/2, -z+1/2'
'-z, y+1/2, x+1/2'
'z, x+1/2, y+1/2'
'y, z+1/2, x+1/2'
'-y, -z+1/2, x+1/2'
'z, -x+1/2, -y+1/2'
'-y, z+1/2, -x+1/2'
'-z, -x+1/2, y+1/2'
'-z, x+1/2, -y+1/2'
'y, -z+1/2, -x+1/2'
'y, x+1/2, -z+1/2'
'-y, -x+1/2, -z+1/2'
'-x, z+1/2, y+1/2'
'-x, -z+1/2, -y+1/2'
'z, -y+1/2, x+1/2'
'-z, -y+1/2, -x+1/2'
'x+1/2, y, z+1/2'
'-y+1/2, x, z+1/2'
'-x+1/2, -y, z+1/2'
'y+1/2, -x, z+1/2'
'x+1/2, -z, y+1/2'
'x+1/2, -y, -z+1/2'
'x+1/2, z, -y+1/2'
'z+1/2, y, -x+1/2'
'-x+1/2, y, -z+1/2'
'-z+1/2, y, x+1/2'
'z+1/2, x, y+1/2'
'y+1/2, z, x+1/2'
'-y+1/2, -z, x+1/2'
'z+1/2, -x, -y+1/2'
'-y+1/2, z, -x+1/2'
'-z+1/2, -x, y+1/2'
'-z+1/2, x, -y+1/2'
'y+1/2, -z, -x+1/2'
'y+1/2, x, -z+1/2'
'-y+1/2, -x, -z+1/2'
'-x+1/2, z, y+1/2'
'-x+1/2, -z, -y+1/2'
'z+1/2, -y, x+1/2'
'-z+1/2, -y, -x+1/2'
'x+1/2, y+1/2, z'
'-y+1/2, x+1/2, z'
'-x+1/2, -y+1/2, z'
'y+1/2, -x+1/2, z'
'x+1/2, -z+1/2, y'
'x+1/2, -y+1/2, -z'
'x+1/2, z+1/2, -y'
'z+1/2, y+1/2, -x'
'-x+1/2, y+1/2, -z'
'-z+1/2, y+1/2, x'
'z+1/2, x+1/2, y'
'y+1/2, z+1/2, x'
'-y+1/2, -z+1/2, x'
'z+1/2, -x+1/2, -y'
'-y+1/2, z+1/2, -x'
'-z+1/2, -x+1/2, y'
'-z+1/2, x+1/2, -y'
'y+1/2, -z+1/2, -x'
'y+1/2, x+1/2, -z'
'-y+1/2, -x+1/2, -z'
'-x+1/2, z+1/2, y'
'-x+1/2, -z+1/2, -y'
'z+1/2, -y+1/2, x'
'-z+1/2, -y+1/2, -x'
'-x, -y, -z'
'y, -x, -z'
'x, y, -z'
'-y, x, -z'
'-x, z, -y'
'-x, y, z'
'-x, -z, y'
'-z, -y, x'
'x, -y, z'
'z, -y, -x'
'-z, -x, -y'
'-y, -z, -x'
'y, z, -x'
'-z, x, y'
'y, -z, x'
'z, x, -y'
'z, -x, y'
'-y, z, x'
'-y, -x, z'
'y, x, z'
'x, -z, -y'
'x, z, y'
'-z, y, -x'
'z, y, x'
'-x, -y+1/2, -z+1/2'
'y, -x+1/2, -z+1/2'
'x, y+1/2, -z+1/2'
'-y, x+1/2, -z+1/2'
'-x, z+1/2, -y+1/2'
'-x, y+1/2, z+1/2'
'-x, -z+1/2, y+1/2'
'-z, -y+1/2, x+1/2'
'x, -y+1/2, z+1/2'
'z, -y+1/2, -x+1/2'
'-z, -x+1/2, -y+1/2'
'-y, -z+1/2, -x+1/2'
'y, z+1/2, -x+1/2'
'-z, x+1/2, y+1/2'
'y, -z+1/2, x+1/2'
'z, x+1/2, -y+1/2'
'z, -x+1/2, y+1/2'
'-y, z+1/2, x+1/2'
'-y, -x+1/2, z+1/2'
'y, x+1/2, z+1/2'
'x, -z+1/2, -y+1/2'
'x, z+1/2, y+1/2'
'-z, y+1/2, -x+1/2'
'z, y+1/2, x+1/2'
'-x+1/2, -y, -z+1/2'
'y+1/2, -x, -z+1/2'
'x+1/2, y, -z+1/2'
'-y+1/2, x, -z+1/2'
'-x+1/2, z, -y+1/2'
'-x+1/2, y, z+1/2'
'-x+1/2, -z, y+1/2'
'-z+1/2, -y, x+1/2'
'x+1/2, -y, z+1/2'
'z+1/2, -y, -x+1/2'
'-z+1/2, -x, -y+1/2'
'-y+1/2, -z, -x+1/2'
'y+1/2, z, -x+1/2'
'-z+1/2, x, y+1/2'
'y+1/2, -z, x+1/2'
'z+1/2, x, -y+1/2'
'z+1/2, -x, y+1/2'
'-y+1/2, z, x+1/2'
'-y+1/2, -x, z+1/2'
'y+1/2, x, z+1/2'
'x+1/2, -z, -y+1/2'
'x+1/2, z, y+1/2'
'-z+1/2, y, -x+1/2'
'z+1/2, y, x+1/2'
'-x+1/2, -y+1/2, -z'
'y+1/2, -x+1/2, -z'
'x+1/2, y+1/2, -z'
'-y+1/2, x+1/2, -z'
'-x+1/2, z+1/2, -y'
'-x+1/2, y+1/2, z'
'-x+1/2, -z+1/2, y'
'-z+1/2, -y+1/2, x'
'x+1/2, -y+1/2, z'
'z+1/2, -y+1/2, -x'
'-z+1/2, -x+1/2, -y'
'-y+1/2, -z+1/2, -x'
'y+1/2, z+1/2, -x'
'-z+1/2, x+1/2, y'
'y+1/2, -z+1/2, x'
'z+1/2, x+1/2, -y'
'z+1/2, -x+1/2, y'
'-y+1/2, z+1/2, x'
'-y+1/2, -x+1/2, z'
'y+1/2, x+1/2, z'
'x+1/2, -z+1/2, -y'
'x+1/2, z+1/2, y'
'-z+1/2, y+1/2, -x'
'z+1/2, y+1/2, x'

loop_
_atom_site_label
_atom_site_type_symbol
_atom_site_fract_x
_atom_site_fract_y
_atom_site_fract_z
_atom_site_U_iso_or_equiv
_atom_site_adp_type
_atom_site_occupancy
_atom_site_symmetry_multiplicity
_atom_site_calc_flag
_atom_site_refinement_flags
La1 La 0.0000 0.170849(19) 0.170849(19) 0.01153(12) Uani 1 4 d S
La2 La 0.365728(19) 0.365728(19) 0.365728(19) 0.01092(13) Uani 1 6 d S
La3 La 0.5000 0.5000 0.5000 0.0213(4) Uani 1 48 d S
Sn1 Sn 0.28884(5) 0.0000 0.0000 0.01254(17) Uani 1 8 d S
Sn2 Sn 0.0000 0.0000 0.0000 0.0144(4) Uani 1 48 d S
Mn Mn 0.19719(5) 0.19719(5) 0.19719(5) 0.0115(3) Uani 1 6 d S
C C 0.1078(5) 0.2500 0.2500 0.0147(15) Uani 1 4 d S

loop_
_atom_site_aniso_label
_atom_site_aniso_U_11
_atom_site_aniso_U_22
_atom_site_aniso_U_33
_atom_site_aniso_U_23
_atom_site_aniso_U_13
_atom_site_aniso_U_12
La1 0.0111(2) 0.01173(15) 0.01173(15) 0.00036(16) 0.000 0.000
La2 0.01092(13) 0.01092(13) 0.01092(13) -0.00073(11) -0.00073(11) -0.00073(11)
La3 0.0213(4) 0.0213(4) 0.0213(4) 0.000 0.000 0.000
Sn1 0.0137(4) 0.0120(2) 0.0120(2) 0.000 0.000 0.000
Sn2 0.0144(4) 0.0144(4) 0.0144(4) 0.000 0.000 0.000
Mn 0.0115(3) 0.0115(3) 0.0115(3) 0.0009(3) 0.0009(3) 0.0009(3)
C 0.020(4) 0.012(2) 0.012(2) 0.000(3) 0.000 0.000

loop_
_atom_type_symbol
_atom_type_description
_atom_type_scat_dispersion_real
_atom_type_scat_dispersion_imag
_atom_type_scat_source
C C 0.0033 0.0016 'International Tables Vol C Tables 4.2.6.8 and 6.1.1.4'
Mn Mn 0.3368 0.7283 'International Tables Vol C Tables 4.2.6.8 and 6.1.1.4'
Sn Sn -0.6537 1.4246 'International Tables Vol C Tables 4.2.6.8 and 6.1.1.4'
La La -0.2871 2.4523 'International Tables Vol C Tables 4.2.6.8 and 6.1.1.4'

loop_
_geom_angle_atom_site_label_1
_geom_angle_atom_site_label_2
_geom_angle_atom_site_label_3
_geom_angle
_geom_angle_site_symmetry_1
_geom_angle_site_symmetry_3
C La1 C 87.9(3) . 121
C La1 Mn 35.38(14) . .
C La1 Mn 123.23(14) 121 .
C La1 Mn 123.23(14) . 2
C La1 Mn 35.38(14) 121 2
Mn La1 Mn 158.61(4) . 2
C La1 Sn1 97.45(2) . 2
C La1 Sn1 97.449(19) 121 2
Mn La1 Sn1 91.914(4) . 2
Mn La1 Sn1 91.914(4) 2 2
C La1 Sn1 97.449(19) . 104
C La1 Sn1 97.45(2) 121 104
Mn La1 Sn1 91.914(4) . 104
Mn La1 Sn1 91.914(4) 2 104
Sn1 La1 Sn1 159.26(3) 2 104
C La1 La1 43.93(14) . 121
C La1 La1 43.93(14) 121 121
Mn La1 La1 79.30(2) . 121
Mn La1 La1 79.30(2) 2 121
Sn1 La1 La1 100.369(13) 2 121
Sn1 La1 La1 100.369(13) 104 121
C La1 La2 43.476(17) . 148
C La1 La2 93.00(10) 121 148
Mn La1 La2 50.376(11) . 148
Mn La1 La2 117.660(15) 2 148
Sn1 La1 La2 53.975(10) 2 148
Sn1 La1 La2 139.149(11) 104 148
La1 La1 La2 62.131(6) 121 148
C La1 La2 43.476(18) . 75
C La1 La2 93.00(10) 121 75
Mn La1 La2 50.376(11) . 75
Mn La1 La2 117.660(15) 2 75
Sn1 La1 La2 139.149(11) 2 75
Sn1 La1 La2 53.975(10) 104 75
La1 La1 La2 62.131(6) 121 75
La2 La1 La2 86.226(15) 148 75
C La1 La2 93.00(10) . 76_455
C La1 La2 43.476(18) 121 76_455
Mn La1 La2 117.660(15) . 76_455
Mn La1 La2 50.376(11) 2 76_455
Sn1 La1 La2 139.149(11) 2 76_455
Sn1 La1 La2 53.975(10) 104 76_455
La1 La1 La2 62.131(6) 121 76_455
La2 La1 La2 124.263(12) 148 76_455
La2 La1 La2 68.211(14) 75 76_455
C La1 La2 93.00(10) . 147_455
C La1 La2 43.476(17) 121 147_455
Mn La1 La2 117.660(15) . 147_455
Mn La1 La2 50.376(11) 2 147_455
Sn1 La1 La2 53.975(10) 2 147_455
Sn1 La1 La2 139.149(11) 104 147_455
La1 La1 La2 62.131(6) 121 147_455
La2 La1 La2 68.211(14) 148 147_455
La2 La1 La2 124.263(12) 75 147_455
La2 La1 La2 86.226(15) 76_455 147_455
C La1 La1 148.28(4) . 2
C La1 La1 82.51(12) 121 2
Mn La1 La1 141.964(12) . 2
Mn La1 La1 52.986(16) 2 2
Sn1 La1 La1 113.693(8) 2 2
Sn1 La1 La1 54.421(6) 104 2
La1 La1 La1 120.0 121 2
La2 La1 La1 166.393(8) 148 2
La2 La1 La1 106.768(8) 75 2
La2 La1 La1 59.703(6) 76_455 2
La2 La1 La1 100.309(7) 147_455 2
C La1 La1 148.28(4) . 10
C La1 La1 82.51(12) 121 10
Mn La1 La1 141.964(12) . 10
Mn La1 La1 52.986(16) 2 10
Sn1 La1 La1 54.421(6) 2 10
Sn1 La1 La1 113.693(8) 104 10
La1 La1 La1 120.0 121 10
La2 La1 La1 106.768(8) 148 10
La2 La1 La1 166.393(8) 75 10
La2 La1 La1 100.309(7) 76_455 10
La2 La1 La1 59.703(6) 147_455 10
La1 La1 La1 60.0 2 10
C La1 Sn2 136.07(14) . .
C La1 Sn2 136.07(14) 121 .
Mn La1 Sn2 100.70(2) . .
Mn La1 Sn2 100.70(2) 2 .
Sn1 La1 Sn2 79.631(13) 2 .
Sn1 La1 Sn2 79.631(13) 104 .
La1 La1 Sn2 180.000(13) 121 .
La2 La1 Sn2 117.869(6) 148 .
La2 La1 Sn2 117.869(6) 75 .
La2 La1 Sn2 117.869(6) 76_455 .
La2 La1 Sn2 117.869(6) 147_455 .
La1 La1 Sn2 60.0 2 .
La1 La1 Sn2 60.0 10 .
C La1 La1 82.51(12) . 4
C La1 La1 148.28(4) 121 4
Mn La1 La1 52.986(16) . 4
Mn La1 La1 141.964(12) 2 4
Sn1 La1 La1 113.693(8) 2 4
Sn1 La1 La1 54.421(6) 104 4
La1 La1 La1 120.0 121 4
La2 La1 La1 100.309(7) 148 4
La2 La1 La1 59.703(6) 75 4
La2 La1 La1 106.768(8) 76_455 4
La2 La1 La1 166.393(8) 147_455 4
La1 La1 La1 90.0 2 4
La1 La1 La1 120.0 10 4
Sn2 La1 La1 60.0 . 4
C La1 La1 82.51(12) . 8
C La1 La1 148.28(4) 121 8
Mn La1 La1 52.986(16) . 8
Mn La1 La1 141.964(12) 2 8
Sn1 La1 La1 54.421(6) 2 8
Sn1 La1 La1 113.693(8) 104 8
La1 La1 La1 120.0 121 8
La2 La1 La1 59.703(6) 148 8
La2 La1 La1 100.309(7) 75 8
La2 La1 La1 166.393(8) 76_455 8
La2 La1 La1 106.768(8) 147_455 8
La1 La1 La1 120.0 2 8
La1 La1 La1 90.0 10 8
Sn2 La1 La1 60.0 . 8
La1 La1 La1 60.0 4 8
C La1 Mn 2.65(14) . 122
C La1 Mn 90.50(14) 121 122
Mn La1 Mn 32.73(4) . 122
Mn La1 Mn 125.879(12) 2 122
Sn1 La1 Mn 97.107(9) 2 122
Sn1 La1 Mn 97.107(9) 104 122
La1 La1 Mn 46.58(2) 121 122
La2 La1 Mn 43.234(7) 148 122
La2 La1 Mn 43.234(7) 75 122
La2 La1 Mn 94.929(16) 76_455 122
La2 La1 Mn 94.929(16) 147_455 122
La1 La1 Mn 149.010(5) 2 122
La1 La1 Mn 149.010(5) 10 122
Sn2 La1 Mn 133.42(2) . 122
La1 La1 Mn 80.221(17) 4 122
La1 La1 Mn 80.221(17) 8 122
C La1 Mn 90.50(14) . 121
C La1 Mn 2.65(14) 121 121
Mn La1 Mn 125.879(12) . 121
Mn La1 Mn 32.73(4) 2 121
Sn1 La1 Mn 97.107(9) 2 121
Sn1 La1 Mn 97.107(9) 104 121
La1 La1 Mn 46.58(2) 121 121
La2 La1 Mn 94.929(16) 148 121
La2 La1 Mn 94.929(16) 75 121
La2 La1 Mn 43.234(7) 76_455 121
La2 La1 Mn 43.234(7) 147_455 121
La1 La1 Mn 80.221(17) 2 121
La1 La1 Mn 80.221(17) 10 121
Sn2 La1 Mn 133.42(2) . 121
La1 La1 Mn 149.010(5) 4 121
La1 La1 Mn 149.010(5) 8 121
Mn La1 Mn 93.15(4) 122 121
C La1 La1 120.62(8) . 99
C La1 La1 120.62(8) 121 99
Mn La1 La1 97.542(14) . 99
Mn La1 La1 97.541(14) 2 99
Sn1 La1 La1 34.631(13) 2 99
Sn1 La1 La1 124.631(13) 104 99
La1 La1 La1 135.0 121 99
La2 La1 La1 81.215(7) 148 99
La2 La1 La1 144.469(6) 75 99
La2 La1 La1 144.469(6) 76_455 99
La2 La1 La1 81.215(7) 147_455 99
La1 La1 La1 90.0 2 99
La1 La1 La1 45.0 10 99
Sn2 La1 La1 45.0 . 99
La1 La1 La1 90.0 4 99
La1 La1 La1 45.0 8 99
Mn La1 La1 119.082(12) 122 99
Mn La1 La1 119.082(12) 121 99
C La1 La1 120.62(8) . 3
C La1 La1 120.62(8) 121 3
Mn La1 La1 97.542(14) . 3
Mn La1 La1 97.542(14) 2 3
Sn1 La1 La1 124.631(13) 2 3
Sn1 La1 La1 34.631(13) 104 3
La1 La1 La1 135.0 121 3
La2 La1 La1 144.469(6) 148 3
La2 La1 La1 81.215(7) 75 3
La2 La1 La1 81.215(7) 76_455 3
La2 La1 La1 144.469(6) 147_455 3
La1 La1 La1 45.0 2 3
La1 La1 La1 90.0 10 3
Sn2 La1 La1 45.0 . 3
La1 La1 La1 45.0 4 3
La1 La1 La1 90.0 8 3
Mn La1 La1 119.082(12) 122 3
Mn La1 La1 119.082(12) 121 3
La1 La1 La1 90.0 99 3
C La2 C 74.7(3) 130 75
C La2 C 74.7(3) 130 122
C La2 C 74.7(3) 75 122
C La2 Mn 71.35(18) 130 75
C La2 Mn 37.34(13) 75 75
C La2 Mn 37.34(13) 122 75
C La2 Mn 37.34(13) 130 148
C La2 Mn 37.34(13) 75 148
C La2 Mn 71.35(18) 122 148
Mn La2 Mn 46.15(5) 75 148
C La2 Mn 37.34(13) 130 122
C La2 Mn 71.35(18) 75 122
C La2 Mn 37.34(13) 122 122
Mn La2 Mn 46.15(5) 75 122
Mn La2 Mn 46.15(5) 148 122
C La2 Sn1 167.14(18) 130 176
C La2 Sn1 95.22(12) 75 176
C La2 Sn1 95.22(12) 122 176
Mn La2 Sn1 95.79(3) 75 176
Mn La2 Sn1 132.229(14) 148 176
Mn La2 Sn1 132.229(14) 122 176
C La2 Sn1 95.22(12) 130 50
C La2 Sn1 95.22(12) 75 50
C La2 Sn1 167.14(18) 122 50
Mn La2 Sn1 132.229(14) 75 50
Mn La2 Sn1 95.79(3) 148 50
Mn La2 Sn1 132.229(14) 122 50
Sn1 La2 Sn1 93.58(2) 176 50
C La2 Sn1 95.22(12) 130 25
C La2 Sn1 167.14(18) 75 25
C La2 Sn1 95.22(12) 122 25
Mn La2 Sn1 132.229(14) 75 25
Mn La2 Sn1 132.229(14) 148 25
Mn La2 Sn1 95.79(3) 122 25
Sn1 La2 Sn1 93.58(2) 176 25
Sn1 La2 Sn1 93.58(2) 50 25
C La2 La3 135.55(18) 130 .
C La2 La3 135.55(18) 75 .
C La2 La3 135.55(18) 122 .
Mn La2 La3 153.09(3) 75 .
Mn La2 La3 153.09(3) 148 .
Mn La2 La3 153.09(3) 122 .
Sn1 La2 La3 57.306(15) 176 .
Sn1 La2 La3 57.306(15) 50 .
Sn1 La2 La3 57.306(15) 25 .
C La2 La1 114.50(15) 130 74
C La2 La1 81.24(3) 75 74
C La2 La1 40.17(12) 122 74
Mn La2 La1 54.20(2) 75 74
Mn La2 La1 100.18(3) 148 74
Mn La2 La1 77.373(8) 122 74
Sn1 La2 La1 55.053(10) 176 74
Sn1 La2 La1 147.556(12) 50 74
Sn1 La2 La1 96.232(6) 25 74
La3 La2 La1 103.550(8) . 74
C La2 La1 81.24(3) 130 122
C La2 La1 114.50(15) 75 122
C La2 La1 40.17(12) 122 122
Mn La2 La1 77.373(8) 75 122
Mn La2 La1 100.18(3) 148 122
Mn La2 La1 54.20(2) 122 122
Sn1 La2 La1 96.232(6) 176 122
Sn1 La2 La1 147.556(12) 50 122
Sn1 La2 La1 55.053(10) 25 122
La3 La2 La1 103.550(8) . 122
La1 La2 La1 55.737(12) 74 122
C La2 La1 114.50(15) 130 75
C La2 La1 40.17(12) 75 75
C La2 La1 81.24(3) 122 75
Mn La2 La1 54.20(2) 75 75
Mn La2 La1 77.373(8) 148 75
Mn La2 La1 100.18(3) 122 75
Sn1 La2 La1 55.053(10) 176 75
Sn1 La2 La1 96.232(6) 50 75
Sn1 La2 La1 147.556(12) 25 75
La3 La2 La1 103.550(8) . 75
La1 La2 La1 60.594(11) 74 75
La1 La2 La1 114.687(6) 122 75
C La2 La1 81.24(3) 130 147
C La2 La1 40.17(12) 75 147
C La2 La1 114.50(15) 122 147
Mn La2 La1 77.373(8) 75 147
Mn La2 La1 54.20(2) 148 147
Mn La2 La1 100.18(3) 122 147
Sn1 La2 La1 96.232(6) 176 147
Sn1 La2 La1 55.053(10) 50 147
Sn1 La2 La1 147.556(12) 25 147
La3 La2 La1 103.550(8) . 147
La1 La2 La1 114.687(6) 74 147
La1 La2 La1 152.786(15) 122 147
La1 La2 La1 55.737(12) 75 147
C La2 La1 40.17(12) 130 130
C La2 La1 114.50(15) 75 130
C La2 La1 81.24(3) 122 130
Mn La2 La1 100.18(3) 75 130
Mn La2 La1 77.373(8) 148 130
Mn La2 La1 54.20(2) 122 130
Sn1 La2 La1 147.556(12) 176 130
Sn1 La2 La1 96.232(6) 50 130
Sn1 La2 La1 55.053(10) 25 130
La3 La2 La1 103.550(8) . 130
La1 La2 La1 114.687(6) 74 130
La1 La2 La1 60.594(11) 122 130
La1 La2 La1 152.786(15) 75 130
La1 La2 La1 114.687(6) 147 130
C La2 La1 40.17(12) 130 58
C La2 La1 81.24(3) 75 58
C La2 La1 114.50(15) 122 58
Mn La2 La1 100.18(3) 75 58
Mn La2 La1 54.20(2) 148 58
Mn La2 La1 77.373(8) 122 58
Sn1 La2 La1 147.556(12) 176 58
Sn1 La2 La1 55.053(10) 50 58
Sn1 La2 La1 96.232(6) 25 58
La3 La2 La1 103.550(8) . 58
La1 La2 La1 152.786(15) 74 58
La1 La2 La1 114.687(6) 122 58
La1 La2 La1 114.687(6) 75 58
La1 La2 La1 60.594(11) 147 58
La1 La2 La1 55.737(12) 130 58
C La2 La2 134.27(3) 130 4_565
C La2 La2 134.27(3) 75 4_565
C La2 La2 80.82(18) 122 4_565
Mn La2 La2 109.275(19) 75 4_565
Mn La2 La2 152.17(3) 148 4_565
Mn La2 La2 109.275(19) 122 4_565
Sn1 La2 La2 49.048(5) 176 4_565
Sn1 La2 La2 112.042(15) 50 4_565
Sn1 La2 La2 49.048(5) 25 4_565
La3 La2 La2 54.7 . 4_565
La1 La2 La2 55.894(7) 74 4_565
La1 La2 La2 55.894(7) 122 4_565
La1 La2 La2 98.785(7) 75 4_565
La1 La2 La2 144.469(6) 147 4_565
La1 La2 La2 98.785(7) 130 4_565
La1 La2 La2 144.469(6) 58 4_565
C La2 La2 134.27(3) 130 2_655
C La2 La2 80.82(18) 75 2_655
C La2 La2 134.27(3) 122 2_655
Mn La2 La2 109.275(19) 75 2_655
Mn La2 La2 109.275(19) 148 2_655
Mn La2 La2 152.17(3) 122 2_655
Sn1 La2 La2 49.048(5) 176 2_655
Sn1 La2 La2 49.048(5) 50 2_655
Sn1 La2 La2 112.042(15) 25 2_655
La3 La2 La2 54.7 . 2_655
La1 La2 La2 98.785(7) 74 2_655
La1 La2 La2 144.469(6) 122 2_655
La1 La2 La2 55.894(7) 75 2_655
La1 La2 La2 55.894(7) 147 2_655
La1 La2 La2 144.469(6) 130 2_655
La1 La2 La2 98.785(7) 58 2_655
La2 La2 La2 90.0 4_565 2_655
C La2 La2 80.82(18) 130 99_556
C La2 La2 134.27(3) 75 99_556
C La2 La2 134.27(3) 122 99_556
Mn La2 La2 152.17(3) 75 99_556
Mn La2 La2 109.275(19) 148 99_556
Mn La2 La2 109.275(19) 122 99_556
Sn1 La2 La2 112.042(15) 176 99_556
Sn1 La2 La2 49.048(5) 50 99_556
Sn1 La2 La2 49.048(5) 25 99_556
La3 La2 La2 54.7 . 99_556
La1 La2 La2 144.469(6) 74 99_556
La1 La2 La2 98.785(7) 122 99_556
La1 La2 La2 144.469(6) 75 99_556
La1 La2 La2 98.785(7) 147 99_556
La1 La2 La2 55.894(7) 130 99_556
La1 La2 La2 55.894(7) 58 99_556
La2 La2 La2 90.0 4_565 99_556
La2 La2 La2 90.0 2_655 99_556
C La2 La2 67.62(15) 130 148
C La2 La2 67.62(15) 75 148
C La2 La2 9.18(18) 122 148
Mn La2 La2 30.824(6) 75 148
Mn La2 La2 62.17(3) 148 148
Mn La2 La2 30.824(6) 122 148
Sn1 La2 La2 101.425(13) 176 148
Sn1 La2 La2 157.958(15) 50 148
Sn1 La2 La2 101.425(13) 25 148
La3 La2 La2 144.7 . 148
La1 La2 La2 46.887(8) 74 148
La1 La2 La2 46.887(8) 122 148
La1 La2 La2 79.691(7) 75 148
La1 La2 La2 106.768(8) 147 148
La1 La2 La2 79.691(7) 130 148
La1 La2 La2 106.768(8) 58 148
La2 La2 La2 90.0 4_565 148
La2 La2 La2 135.0 2_655 148
La2 La2 La2 135.0 99_556 148
Sn1 La3 Sn1 90.0 176 50
Sn1 La3 Sn1 90.0 176 25
Sn1 La3 Sn1 90.0 50 25
Sn1 La3 Sn1 180.0 176 80_556
Sn1 La3 Sn1 90.0 50 80_556
Sn1 La3 Sn1 90.0 25 80_556
Sn1 La3 Sn1 90.0 176 146_565
Sn1 La3 Sn1 180.0 50 146_565
Sn1 La3 Sn1 90.0 25 146_565
Sn1 La3 Sn1 90.0 80_556 146_565
Sn1 La3 Sn1 90.0 176 121_655
Sn1 La3 Sn1 90.0 50 121_655
Sn1 La3 Sn1 180.0 25 121_655
Sn1 La3 Sn1 90.0 80_556 121_655
Sn1 La3 Sn1 90.0 146_565 121_655
Sn1 La3 La2 54.7 176 .
Sn1 La3 La2 54.7 50 .
Sn1 La3 La2 54.7 25 .
Sn1 La3 La2 125.3 80_556 .
Sn1 La3 La2 125.3 146_565 .
Sn1 La3 La2 125.3 121_655 .
Sn1 La3 La2 125.3 176 97_666
Sn1 La3 La2 125.3 50 97_666
Sn1 La3 La2 125.3 25 97_666
Sn1 La3 La2 54.7 80_556 97_666
Sn1 La3 La2 54.7 146_565 97_666
Sn1 La3 La2 54.7 121_655 97_666
La2 La3 La2 180.000(8) . 97_666
Sn1 La3 La2 125.3 176 100_656
Sn1 La3 La2 54.7 50 100_656
Sn1 La3 La2 125.3 25 100_656
Sn1 La3 La2 54.7 80_556 100_656
Sn1 La3 La2 125.3 146_565 100_656
Sn1 La3 La2 54.7 121_655 100_656
La2 La3 La2 109.5 . 100_656
La2 La3 La2 70.5 97_666 100_656
Sn1 La3 La2 54.7 176 4_565
Sn1 La3 La2 125.3 50 4_565
Sn1 La3 La2 54.7 25 4_565
Sn1 La3 La2 125.3 80_556 4_565
Sn1 La3 La2 54.7 146_565 4_565
Sn1 La3 La2 125.3 121_655 4_565
La2 La3 La2 70.5 . 4_565
La2 La3 La2 109.5 97_666 4_565
La2 La3 La2 180.0 100_656 4_565
Sn1 La3 La2 125.3 176 99_556
Sn1 La3 La2 54.7 50 99_556
Sn1 La3 La2 54.7 25 99_556
Sn1 La3 La2 54.7 80_556 99_556
Sn1 La3 La2 125.3 146_565 99_556
Sn1 La3 La2 125.3 121_655 99_556
La2 La3 La2 70.5 . 99_556
La2 La3 La2 109.5 97_666 99_556
La2 La3 La2 70.5 100_656 99_556
La2 La3 La2 109.5 4_565 99_556
Sn1 La3 La2 54.7 176 3_665
Sn1 La3 La2 125.3 50 3_665
Sn1 La3 La2 125.3 25 3_665
Sn1 La3 La2 125.3 80_556 3_665
Sn1 La3 La2 54.7 146_565 3_665
Sn1 La3 La2 54.7 121_655 3_665
La2 La3 La2 109.5 . 3_665
La2 La3 La2 70.5 97_666 3_665
La2 La3 La2 109.5 100_656 3_665
La2 La3 La2 70.5 4_565 3_665
La2 La3 La2 180.000(8) 99_556 3_665
Sn1 La3 La2 125.3 176 98_566
Sn1 La3 La2 125.3 50 98_566
Sn1 La3 La2 54.7 25 98_566
Sn1 La3 La2 54.7 80_556 98_566
Sn1 La3 La2 54.7 146_565 98_566
Sn1 La3 La2 125.3 121_655 98_566
La2 La3 La2 109.5 . 98_566
La2 La3 La2 70.5 97_666 98_566
La2 La3 La2 109.5 100_656 98_566
La2 La3 La2 70.5 4_565 98_566
La2 La3 La2 70.5 99_556 98_566
La2 La3 La2 109.5 3_665 98_566
Sn1 La3 La2 54.7 176 2_655
Sn1 La3 La2 54.7 50 2_655
Sn1 La3 La2 125.3 25 2_655
Sn1 La3 La2 125.3 80_556 2_655
Sn1 La3 La2 125.3 146_565 2_655
Sn1 La3 La2 54.7 121_655 2_655
La2 La3 La2 70.5 . 2_655
La2 La3 La2 109.5 97_666 2_655
La2 La3 La2 70.5 100_656 2_655
La2 La3 La2 109.5 4_565 2_655
La2 La3 La2 109.5 99_556 2_655
La2 La3 La2 70.5 3_665 2_655
La2 La3 La2 180.0 98_566 2_655
Sn1 La3 La1 27.432(4) 176 74
Sn1 La3 La1 90.0 50 74
Sn1 La3 La1 62.568(4) 25 74
Sn1 La3 La1 152.568(4) 80_556 74
Sn1 La3 La1 90.0 146_565 74
Sn1 La3 La1 117.432(4) 121_655 74
La2 La3 La1 38.884(2) . 74
La2 La3 La1 141.116(2) 97_666 74
La2 La3 La1 141.116(2) 100_656 74
La2 La3 La1 38.884(2) 4_565 74
La2 La3 La1 104.268(3) 99_556 74
La2 La3 La1 75.732(3) 3_665 74
La2 La3 La1 104.268(3) 98_566 74
La2 La3 La1 75.732(3) 2_655 74
Sn1 La3 La1 27.432(4) 176 75
Sn1 La3 La1 62.568(4) 50 75
Sn1 La3 La1 90.0 25 75
Sn1 La3 La1 152.568(4) 80_556 75
Sn1 La3 La1 117.432(4) 146_565 75
Sn1 La3 La1 90.0 121_655 75
La2 La3 La1 38.884(2) . 75
La2 La3 La1 141.116(2) 97_666 75
La2 La3 La1 104.268(3) 100_656 75
La2 La3 La1 75.732(3) 4_565 75
La2 La3 La1 104.268(3) 99_556 75
La2 La3 La1 75.732(3) 3_665 75
La2 La3 La1 141.116(2) 98_566 75
La2 La3 La1 38.884(2) 2_655 75
La1 La3 La1 38.023(5) 74 75
Sn1 La3 La1 62.568(4) 176 147
Sn1 La3 La1 27.432(4) 50 147
Sn1 La3 La1 90.0 25 147
Sn1 La3 La1 117.432(4) 80_556 147
Sn1 La3 La1 152.568(4) 146_565 147
Sn1 La3 La1 90.0 121_655 147
La2 La3 La1 38.884(2) . 147
La2 La3 La1 141.116(2) 97_666 147
La2 La3 La1 75.732(3) 100_656 147
La2 La3 La1 104.268(3) 4_565 147
La2 La3 La1 75.732(3) 99_556 147
La2 La3 La1 104.268(3) 3_665 147
La2 La3 La1 141.116(2) 98_566 147
La2 La3 La1 38.884(2) 2_655 147
La1 La3 La1 65.865(3) 74 147
La1 La3 La1 35.136(8) 75 147
Sn1 La3 La1 62.568(4) 176 122
Sn1 La3 La1 90.0 50 122
Sn1 La3 La1 27.432(4) 25 122
Sn1 La3 La1 117.432(4) 80_556 122
Sn1 La3 La1 90.0 146_565 122
Sn1 La3 La1 152.568(4) 121_655 122
La2 La3 La1 38.884(2) . 122
La2 La3 La1 141.116(2) 97_666 122
La2 La3 La1 141.116(2) 100_656 122
La2 La3 La1 38.884(2) 4_565 122
La2 La3 La1 75.732(3) 99_556 122
La2 La3 La1 104.268(3) 3_665 122
La2 La3 La1 75.732(3) 98_566 122
La2 La3 La1 104.268(3) 2_655 122
La1 La3 La1 35.136(8) 74 122
La1 La3 La1 65.865(3) 75 122
La1 La3 La1 77.747(3) 147 122
Sn1 La3 La1 90.0 176 130
Sn1 La3 La1 62.568(4) 50 130
Sn1 La3 La1 27.432(4) 25 130
Sn1 La3 La1 90.0 80_556 130
Sn1 La3 La1 117.432(4) 146_565 130
Sn1 La3 La1 152.568(4) 121_655 130
La2 La3 La1 38.884(2) . 130
La2 La3 La1 141.116(2) 97_666 130
La2 La3 La1 104.268(3) 100_656 130
La2 La3 La1 75.732(3) 4_565 130
La2 La3 La1 38.884(2) 99_556 130
La2 La3 La1 141.116(2) 3_665 130
La2 La3 La1 75.732(3) 98_566 130
La2 La3 La1 104.268(3) 2_655 130
La1 La3 La1 65.865(3) 74 130
La1 La3 La1 77.747(3) 75 130
La1 La3 La1 65.865(3) 147 130
La1 La3 La1 38.023(5) 122 130
Sn1 La3 La1 90.0 176 58
Sn1 La3 La1 27.432(4) 50 58
Sn1 La3 La1 62.568(4) 25 58
Sn1 La3 La1 90.0 80_556 58
Sn1 La3 La1 152.568(4) 146_565 58
Sn1 La3 La1 117.432(4) 121_655 58
La2 La3 La1 38.884(2) . 58
La2 La3 La1 141.116(2) 97_666 58
La2 La3 La1 75.732(3) 100_656 58
La2 La3 La1 104.268(3) 4_565 58
La2 La3 La1 38.884(2) 99_556 58
La2 La3 La1 141.116(2) 3_665 58
La2 La3 La1 104.268(3) 98_566 58
La2 La3 La1 75.732(3) 2_655 58
La1 La3 La1 77.747(3) 74 58
La1 La3 La1 65.865(3) 75 58
La1 La3 La1 38.023(5) 147 58
La1 La3 La1 65.865(3) 122 58
La1 La3 La1 35.136(8) 130 58
La2 Sn1 La2 135.92(3) 122 25_544
La2 Sn1 La2 81.904(10) 122 28_554
La2 Sn1 La2 81.904(10) 25_544 28_554
La2 Sn1 La2 81.904(10) 122 123_545
La2 Sn1 La2 81.904(10) 25_544 123_545
La2 Sn1 La2 135.92(3) 28_554 123_545
La2 Sn1 La1 138.814(8) 122 98
La2 Sn1 La1 70.972(8) 25_544 98
La2 Sn1 La1 70.972(8) 28_554 98
La2 Sn1 La1 138.814(8) 123_545 98
La2 Sn1 La1 138.814(8) 122 106
La2 Sn1 La1 70.972(8) 25_544 106
La2 Sn1 La1 138.814(8) 28_554 106
La2 Sn1 La1 70.972(8) 123_545 106
La1 Sn1 La1 71.159(13) 98 106
La2 Sn1 La1 70.972(8) 122 8
La2 Sn1 La1 138.814(8) 25_544 8
La2 Sn1 La1 70.972(8) 28_554 8
La2 Sn1 La1 138.814(8) 123_545 8
La1 Sn1 La1 71.159(13) 98 8
La1 Sn1 La1 110.74(3) 106 8
La2 Sn1 La1 70.972(8) 122 4
La2 Sn1 La1 138.814(8) 25_544 4
La2 Sn1 La1 138.814(8) 28_554 4
La2 Sn1 La1 70.972(8) 123_545 4
La1 Sn1 La1 110.74(3) 98 4
La1 Sn1 La1 71.159(13) 106 4
La1 Sn1 La1 71.159(13) 8 4
La2 Sn1 La3 67.958(15) 122 25_544
La2 Sn1 La3 67.958(15) 25_544 25_544
La2 Sn1 La3 67.958(15) 28_554 25_544
La2 Sn1 La3 67.958(15) 123_545 25_544
La1 Sn1 La3 124.631(13) 98 25_544
La1 Sn1 La3 124.631(13) 106 25_544
La1 Sn1 La3 124.631(13) 8 25_544
La1 Sn1 La3 124.631(13) 4 25_544
La2 Sn1 Sn2 112.042(15) 122 .
La2 Sn1 Sn2 112.042(15) 25_544 .
La2 Sn1 Sn2 112.042(15) 28_554 .
La2 Sn1 Sn2 112.042(15) 123_545 .
La1 Sn1 Sn2 55.369(13) 98 .
La1 Sn1 Sn2 55.369(13) 106 .
La1 Sn1 Sn2 55.369(13) 8 .
La1 Sn1 Sn2 55.369(13) 4 .
La3 Sn1 Sn2 180.0 25_544 .
La1 Sn2 La1 60.0 104 100
La1 Sn2 La1 60.0 104 97
La1 Sn2 La1 60.0 100 97
La1 Sn2 La1 120.0 104 .
La1 Sn2 La1 120.0 100 .
La1 Sn2 La1 180.000(13) 97 .
La1 Sn2 La1 180.000(13) 104 8
La1 Sn2 La1 120.0 100 8
La1 Sn2 La1 120.0 97 8
La1 Sn2 La1 60.0 . 8
La1 Sn2 La1 120.0 104 4
La1 Sn2 La1 180.000(13) 100 4
La1 Sn2 La1 120.0 97 4
La1 Sn2 La1 60.0 . 4
La1 Sn2 La1 60.0 8 4
La1 Sn2 La1 90.0 104 106
La1 Sn2 La1 120.0 100 106
La1 Sn2 La1 60.0 97 106
La1 Sn2 La1 120.0 . 106
La1 Sn2 La1 90.0 8 106
La1 Sn2 La1 60.0 4 106
La1 Sn2 La1 90.0 104 10
La1 Sn2 La1 60.0 100 10
La1 Sn2 La1 120.0 97 10
La1 Sn2 La1 60.0 . 10
La1 Sn2 La1 90.0 8 10
La1 Sn2 La1 120.0 4 10
La1 Sn2 La1 180.000(6) 106 10
La1 Sn2 La1 120.0 104 99
La1 Sn2 La1 60.0 100 99
La1 Sn2 La1 90.0 97 99
La1 Sn2 La1 90.0 . 99
La1 Sn2 La1 60.0 8 99
La1 Sn2 La1 120.0 4 99
La1 Sn2 La1 120.0 106 99
La1 Sn2 La1 60.0 10 99
La1 Sn2 La1 60.0 104 3
La1 Sn2 La1 120.0 100 3
La1 Sn2 La1 90.0 97 3
La1 Sn2 La1 90.0 . 3
La1 Sn2 La1 120.0 8 3
La1 Sn2 La1 60.0 4 3
La1 Sn2 La1 60.0 106 3
La1 Sn2 La1 120.0 10 3
La1 Sn2 La1 180.000(6) 99 3
La1 Sn2 La1 120.0 104 98
La1 Sn2 La1 90.0 100 98
La1 Sn2 La1 60.0 97 98
La1 Sn2 La1 120.0 . 98
La1 Sn2 La1 60.0 8 98
La1 Sn2 La1 90.0 4 98
La1 Sn2 La1 60.0 106 98
La1 Sn2 La1 120.0 10 98
La1 Sn2 La1 60.0 99 98
La1 Sn2 La1 120.0 3 98
La1 Sn2 La1 60.0 104 2
La1 Sn2 La1 90.0 100 2
La1 Sn2 La1 120.0 97 2
La1 Sn2 La1 60.0 . 2
La1 Sn2 La1 120.0 8 2
La1 Sn2 La1 90.0 4 2
La1 Sn2 La1 120.0 106 2
La1 Sn2 La1 60.0 10 2
La1 Sn2 La1 120.0 99 2
La1 Sn2 La1 60.0 3 2
La1 Sn2 La1 180.000(6) 98 2
La1 Sn2 Sn1 90.0 104 8
La1 Sn2 Sn1 45.0 100 8
La1 Sn2 Sn1 45.0 97 8
La1 Sn2 Sn1 135.0 . 8
La1 Sn2 Sn1 90.0 8 8
La1 Sn2 Sn1 135.0 4 8
La1 Sn2 Sn1 90.0 106 8
La1 Sn2 Sn1 90.0 10 8
La1 Sn2 Sn1 45.0 99 8
La1 Sn2 Sn1 135.0 3 8
La1 Sn2 Sn1 45.0 98 8
La1 Sn2 Sn1 135.0 2 8
La1 Sn2 Sn1 45.0 104 98
La1 Sn2 Sn1 90.0 100 98
La1 Sn2 Sn1 45.0 97 98
La1 Sn2 Sn1 135.0 . 98
La1 Sn2 Sn1 135.0 8 98
La1 Sn2 Sn1 90.0 4 98
La1 Sn2 Sn1 45.0 106 98
La1 Sn2 Sn1 135.0 10 98
La1 Sn2 Sn1 135.0 99 98
La1 Sn2 Sn1 45.0 3 98
La1 Sn2 Sn1 90.0 98 98
La1 Sn2 Sn1 90.0 2 98
Sn1 Sn2 Sn1 90.0 8 98
La1 Sn2 Sn1 45.0 104 97
La1 Sn2 Sn1 45.0 100 97
La1 Sn2 Sn1 90.0 97 97
La1 Sn2 Sn1 90.0 . 97
La1 Sn2 Sn1 135.0 8 97
La1 Sn2 Sn1 135.0 4 97
La1 Sn2 Sn1 135.0 106 97
La1 Sn2 Sn1 45.0 10 97
La1 Sn2 Sn1 90.0 99 97
La1 Sn2 Sn1 90.0 3 97
La1 Sn2 Sn1 135.0 98 97
La1 Sn2 Sn1 45.0 2 97
Sn1 Sn2 Sn1 90.0 8 97
Sn1 Sn2 Sn1 90.0 98 97
La1 Sn2 Sn1 135.0 104 .
La1 Sn2 Sn1 135.0 100 .
La1 Sn2 Sn1 90.0 97 .
La1 Sn2 Sn1 90.0 . .
La1 Sn2 Sn1 45.0 8 .
La1 Sn2 Sn1 45.0 4 .
La1 Sn2 Sn1 45.0 106 .
La1 Sn2 Sn1 135.0 10 .
La1 Sn2 Sn1 90.0 99 .
La1 Sn2 Sn1 90.0 3 .
La1 Sn2 Sn1 45.0 98 .
La1 Sn2 Sn1 135.0 2 .
Sn1 Sn2 Sn1 90.0 8 .
Sn1 Sn2 Sn1 90.0 98 .
Sn1 Sn2 Sn1 180.0 97 .
La1 Sn2 Sn1 90.0 104 104
La1 Sn2 Sn1 135.0 100 104
La1 Sn2 Sn1 135.0 97 104
La1 Sn2 Sn1 45.0 . 104
La1 Sn2 Sn1 90.0 8 104
La1 Sn2 Sn1 45.0 4 104
La1 Sn2 Sn1 90.0 106 104
La1 Sn2 Sn1 90.0 10 104
La1 Sn2 Sn1 135.0 99 104
La1 Sn2 Sn1 45.0 3 104
La1 Sn2 Sn1 135.0 98 104
La1 Sn2 Sn1 45.0 2 104
Sn1 Sn2 Sn1 180.0 8 104
Sn1 Sn2 Sn1 90.0 98 104
Sn1 Sn2 Sn1 90.0 97 104
Sn1 Sn2 Sn1 90.0 . 104
La1 Sn2 Sn1 135.0 104 2
La1 Sn2 Sn1 90.0 100 2
La1 Sn2 Sn1 135.0 97 2
La1 Sn2 Sn1 45.0 . 2
La1 Sn2 Sn1 45.0 8 2
La1 Sn2 Sn1 90.0 4 2
La1 Sn2 Sn1 135.0 106 2
La1 Sn2 Sn1 45.0 10 2
La1 Sn2 Sn1 45.0 99 2
La1 Sn2 Sn1 135.0 3 2
La1 Sn2 Sn1 90.0 98 2
La1 Sn2 Sn1 90.0 2 2
Sn1 Sn2 Sn1 90.0 8 2
Sn1 Sn2 Sn1 180.0 98 2
Sn1 Sn2 Sn1 90.0 97 2
Sn1 Sn2 Sn1 90.0 . 2
Sn1 Sn2 Sn1 90.0 104 2
C Mn C 119.36(5) 176 148
C Mn C 119.36(5) 176 .
C Mn C 119.36(5) 148 .
C Mn Mn 102.82(14) 176 148
C Mn Mn 50.11(17) 148 148
C Mn Mn 102.82(14) . 148
C Mn Mn 50.11(17) 176 75
C Mn Mn 102.82(14) 148 75
C Mn Mn 102.82(14) . 75
Mn Mn Mn 60.0 148 75
C Mn Mn 102.82(14) 176 122
C Mn Mn 102.82(14) 148 122
C Mn Mn 50.11(17) . 122
Mn Mn Mn 60.0 148 122
Mn Mn Mn 60.0 75 122
C Mn La2 59.694(18) 176 148
C Mn La2 167.94(18) 148 148
C Mn La2 59.694(18) . 148
Mn Mn La2 117.83(3) 148 148
Mn Mn La2 66.93(2) 75 148
Mn Mn La2 66.93(2) 122 148
C Mn La2 59.694(18) 176 122
C Mn La2 59.694(18) 148 122
C Mn La2 167.94(18) . 122
Mn Mn La2 66.93(2) 148 122
Mn Mn La2 66.93(2) 75 122
Mn Mn La2 117.83(3) 122 122
La2 Mn La2 118.351(12) 148 122
C Mn La2 167.94(18) 176 75
C Mn La2 59.694(18) 148 75
C Mn La2 59.694(18) . 75
Mn Mn La2 66.93(2) 148 75
Mn Mn La2 117.83(3) 75 75
Mn Mn La2 66.93(2) 122 75
La2 Mn La2 118.351(12) 148 75
La2 Mn La2 118.351(12) 122 75
C Mn La1 113.85(13) 176 .
C Mn La1 113.85(13) 148 .
C Mn La1 50.59(16) . .
Mn Mn La1 141.964(12) 148 .
Mn Mn La1 141.964(12) 75 .
Mn Mn La1 100.70(2) 122 .
La2 Mn La1 75.427(14) 148 .
La2 Mn La1 141.47(5) 122 .
La2 Mn La1 75.427(14) 75 .
C Mn La1 113.85(13) 176 4
C Mn La1 50.59(16) 148 4
C Mn La1 113.85(13) . 4
Mn Mn La1 100.70(2) 148 4
Mn Mn La1 141.964(12) 75 4
Mn Mn La1 141.964(12) 122 4
La2 Mn La1 141.47(5) 148 4
La2 Mn La1 75.427(14) 122 4
La2 Mn La1 75.427(14) 75 4
La1 Mn La1 74.03(3) . 4
C Mn La1 50.59(16) 176 8
C Mn La1 113.85(13) 148 8
C Mn La1 113.85(13) . 8
Mn Mn La1 141.964(12) 148 8
Mn Mn La1 100.70(2) 75 8
Mn Mn La1 141.964(12) 122 8
La2 Mn La1 75.427(14) 148 8
La2 Mn La1 75.427(14) 122 8
La2 Mn La1 141.47(5) 75 8
La1 Mn La1 74.03(3) . 8
La1 Mn La1 74.03(3) 4 8
Mn C Mn 79.8(3) 122 .
Mn C La1 173.8(3) 122 .
Mn C La1 94.04(5) . .
Mn C La1 94.04(5) 122 121
Mn C La1 173.8(3) . 121
La1 C La1 92.1(3) . 121
Mn C La2 82.97(15) 122 75
Mn C La2 82.97(15) . 75
La1 C La2 96.36(11) . 75
La1 C La2 96.36(11) 121 75
Mn C La2 82.97(15) 122 148
Mn C La2 82.97(15) . 148
La1 C La2 96.36(11) . 148
La1 C La2 96.36(11) 121 148
La2 C La2 161.6(4) 75 148

loop_
_geom_bond_atom_site_label_1
_geom_bond_atom_site_label_2
_geom_bond_distance
_geom_bond_site_symmetry_2
La1 C 2.602(6) .
La1 C 2.602(6) 121
La1 Mn 3.3599(11) .
La1 Mn 3.3599(11) 2
La1 Sn1 3.4765(5) 2
La1 Sn1 3.4765(5) 104
La1 La1 3.7485(9) 121
La1 La2 4.0095(3) 148
La1 La2 4.0095(3) 75
La1 La2 4.0095(3) 76_455
La1 La2 4.0095(3) 147_455
La1 La1 4.0455(5) 2
La1 La1 4.0455(5) 10
La1 Sn2 4.0455(5) .
La1 La1 4.0455(5) 4
La1 La1 4.0455(5) 8
La1 Mn 4.5459(4) 122
La1 Mn 4.5459(4) 121
La1 La1 5.7212(6) 99
La1 La1 5.7212(6) 3
La2 C 2.7758(15) 130
La2 C 2.7758(14) 75
La2 C 2.7758(14) 122
La2 Mn 3.1910(5) 75
La2 Mn 3.1910(5) 148
La2 Mn 3.1910(5) 122
La2 Sn1 3.4302(4) 176
La2 Sn1 3.4302(4) 50
La2 Sn1 3.4302(4) 25
La2 La3 3.8940(5) .
La2 La1 4.0095(3) 74
La2 La1 4.0095(3) 122
La2 La1 4.0095(3) 75
La2 La1 4.0095(3) 147
La2 La1 4.0095(3) 130
La2 La1 4.0095(3) 58
La2 La2 4.4964(6) 4_565
La2 La2 4.4964(6) 2_655
La2 La2 4.4964(6) 99_556
La2 La2 5.4805(9) 148
La3 Sn1 3.5355(8) 176
La3 Sn1 3.5355(8) 50
La3 Sn1 3.5355(8) 25
La3 Sn1 3.5355(8) 80_556
La3 Sn1 3.5355(8) 146_565
La3 Sn1 3.5355(8) 121_655
La3 La2 3.8940(6) 97_666
La3 La2 3.8940(6) 100_656
La3 La2 3.8940(5) 4_565
La3 La2 3.8940(6) 99_556
La3 La2 3.8940(6) 3_665
La3 La2 3.8940(6) 98_566
La3 La2 3.8940(6) 2_655
La3 La1 6.20934(16) 74
La3 La1 6.20934(16) 75
La3 La1 6.20934(16) 147
La3 La1 6.20934(16) 122
La3 La1 6.20934(16) 130
La3 La1 6.20934(16) 58
Sn1 La2 3.4302(4) 122
Sn1 La2 3.4302(4) 25_544
Sn1 La2 3.4302(4) 28_554
Sn1 La2 3.4302(4) 123_545
Sn1 La1 3.4765(5) 98
Sn1 La1 3.4765(5) 106
Sn1 La1 3.4765(5) 8
Sn1 La1 3.4765(5) 4
Sn1 La3 3.5355(8) 25_544
Sn1 Sn2 4.8362(8) .
Sn2 La1 4.0455(5) 104
Sn2 La1 4.0455(5) 100
Sn2 La1 4.0455(5) 97
Sn2 La1 4.0455(5) 8
Sn2 La1 4.0455(5) 4
Sn2 La1 4.0455(5) 106
Sn2 La1 4.0455(5) 10
Sn2 La1 4.0455(5) 99
Sn2 La1 4.0455(5) 3
Sn2 La1 4.0455(5) 98
Sn2 La1 4.0455(5) 2
Sn2 Sn1 4.8362(8) 8
Sn2 Sn1 4.8362(8) 98
Sn2 Sn1 4.8362(8) 97
Sn2 Sn1 4.8362(8) 104
Sn2 Sn1 4.8362(8) 2
Mn C 1.950(7) 176
Mn C 1.950(7) 148
Mn C 1.950(7) .
Mn Mn 2.501(3) 148
Mn Mn 2.501(3) 75
Mn Mn 2.501(3) 122
Mn La2 3.1910(5) 148
Mn La2 3.1910(5) 122
Mn La2 3.1910(5) 75
Mn La1 3.3599(11) 4
Mn La1 3.3599(11) 8
C Mn 1.950(7) 122
C La1 2.602(6) 121
C La2 2.7758(14) 75
C La2 2.7758(14) 148
